data_7000829
loop_
_publ_author_name
'Alexander, Sean G.'
'Cole, Marcus L.'
'Forsyth, Craig M.'
'Furfari, Samantha K.'
'Konstas, Kristina'

_publ_section_title
;
 Bulky triazenide complexes of alumino- and gallohydrides
;
_journal_issue 13
_journal_name_full 'Dalton Transactions'
_journal_page_first 2326
_journal_page_last 2336
_journal_paper_doi 10.1039/b817397d
_journal_year 2009
_chemical_compound_source Et2O
_chemical_formula_moiety 'C62 H64 Al N6'
_chemical_formula_sum 'C62 H64 Al N6'
_chemical_formula_weight 921.18
_chemical_melting_point '426-430 (dec. 443)'
_chemical_name_common (AlH(DmpN3pTol)2)
_space_group_IT_number 81
_symmetry_cell_setting tetragonal
_symmetry_Int_Tables_number 81
_symmetry_space_group_name_Hall 'P -4'
_symmetry_space_group_name_H-M 'P -4'
_atom_sites_solution_hydrogens geom
_atom_sites_solution_primary direct
_atom_sites_solution_secondary difmap
_audit_creation_method SHELXL-97
_cell_angle_alpha 90.00
_cell_angle_beta 90.00
_cell_angle_gamma 90.00
_cell_formula_units_Z 2
_cell_length_a 15.1771(11)
_cell_length_b 15.1771(11)
_cell_length_c 11.6305(7)
_cell_measurement_reflns_used 20930
_cell_measurement_temperature 123(2)
_cell_measurement_theta_max 29.11
_cell_measurement_theta_min 2.21
_cell_volume 2679.0(3)
_computing_cell_refinement 'Bruker Scalepack'
_computing_data_collection 'Bruker AXS Collect Software'
_computing_data_reduction X-Seed
_computing_molecular_graphics 'X-Seed / POV-Ray'
_computing_publication_material 'Microsoft Office 2000'
_computing_structure_refinement 'SHELXL-97 (Sheldrick, 1997)'
_computing_structure_solution 'SHELXS-97 (Sheldrick, 1990)'
_diffrn_ambient_temperature 123(2)
_diffrn_measured_fraction_theta_full 0.993
_diffrn_measured_fraction_theta_max 0.993
_diffrn_measurement_device_type 'Bruker X8 Apex'
_diffrn_measurement_method 'psi and omega scans'
_diffrn_radiation_monochromator graphite
_diffrn_radiation_probe x-ray
_diffrn_radiation_type MoK\a
_diffrn_radiation_wavelength 0.71073
_diffrn_reflns_av_R_equivalents 0.0658
_diffrn_reflns_av_sigmaI/netI 0.0870
_diffrn_reflns_limit_h_max 19
_diffrn_reflns_limit_h_min -20
_diffrn_reflns_limit_k_max 20
_diffrn_reflns_limit_k_min -19
_diffrn_reflns_limit_l_max 7
_diffrn_reflns_limit_l_min -15
_diffrn_reflns_number 20930
_diffrn_reflns_theta_full 29.11
_diffrn_reflns_theta_max 29.11
_diffrn_reflns_theta_min 2.21
_diffrn_source 'fine-focus sealed tube'
_exptl_absorpt_coefficient_mu 0.082
_exptl_absorpt_correction_T_max 0.9935
_exptl_absorpt_correction_T_min 0.9798
_exptl_absorpt_correction_type empirical
_exptl_absorpt_process_details 'Bruker Scalepack'
_exptl_crystal_colour yellow-orange
_exptl_crystal_density_diffrn 1.142
_exptl_crystal_density_method 'not measured'
_exptl_crystal_description tabular
_exptl_crystal_F_000 984
_exptl_crystal_size_max 0.25
_exptl_crystal_size_mid 0.15
_exptl_crystal_size_min 0.08
_refine_diff_density_max 0.307
_refine_diff_density_min -0.244
_refine_diff_density_rms 0.046
_refine_ls_abs_structure_details 'Flack H D (1983), Acta Cryst. A39, 876-881'
_refine_ls_abs_structure_Flack 0.4(2)
_refine_ls_extinction_method none
_refine_ls_goodness_of_fit_ref 1.024
_refine_ls_hydrogen_treatment mixed
_refine_ls_matrix_type full
_refine_ls_number_parameters 321
_refine_ls_number_reflns 7151
_refine_ls_number_restraints 0
_refine_ls_restrained_S_all 1.024
_refine_ls_R_factor_all 0.0873
_refine_ls_R_factor_gt 0.0621
_refine_ls_shift/su_max 0.000
_refine_ls_shift/su_mean 0.000
_refine_ls_structure_factor_coef Fsqd
_refine_ls_weighting_details 'calc w=1/[\s^2^(Fo^2^)+(0.0477P)^2^+0.2577P] where P=(Fo^2^+2Fc^2^)/3'
_refine_ls_weighting_scheme calc
_refine_ls_wR_factor_gt 0.1182
_refine_ls_wR_factor_ref 0.1346
_reflns_number_gt 5332
_reflns_number_total 7151
_reflns_threshold_expression >2sigma(I)
_cod_data_source_file b817397d.txt
_cod_data_source_block Compound3b
_cod_database_code 7000829

loop_
_symmetry_equiv_pos_as_xyz
'x, y, z'
'y, -x, -z'
'-x, -y, z'
'-y, x, -z'

loop_
_atom_site_label
_atom_site_type_symbol
_atom_site_fract_x
_atom_site_fract_y
_atom_site_fract_z
_atom_site_U_iso_or_equiv
_atom_site_adp_type
_atom_site_occupancy
_atom_site_symmetry_multiplicity
_atom_site_calc_flag
_atom_site_refinement_flags
_atom_site_disorder_assembly
_atom_site_disorder_group
Al1 Al 0.5000 1.0000 0.95764(8) 0.0216(2) Uani 1 2 d S . .
N1 N 0.55982(12) 0.88030(13) 0.91875(15) 0.0200(4) Uani 1 1 d . . .
N2 N 0.48892(13) 0.85264(12) 0.86535(16) 0.0221(4) Uani 1 1 d . . .
N3 N 0.43221(12) 0.91920(13) 0.86652(16) 0.0212(4) Uani 1 1 d . . .
C1 C 0.63073(15) 0.81863(15) 0.92631(19) 0.0202(5) Uani 1 1 d . . .
C2 C 0.69024(16) 0.82852(15) 1.01832(19) 0.0224(5) Uani 1 1 d . . .
C3 C 0.76263(18) 0.77166(17) 1.0243(2) 0.0305(6) Uani 1 1 d . . .
H3 H 0.8032 0.7777 1.0861 0.037 Uiso 1 1 calc R . .
C4 C 0.77674(18) 0.70714(18) 0.9432(2) 0.0347(6) Uani 1 1 d . . .
H4 H 0.8266 0.6695 0.9486 0.042 Uiso 1 1 calc R . .
C5 C 0.71746(18) 0.69780(17) 0.8537(2) 0.0312(6) Uani 1 1 d . . .
H5 H 0.7269 0.6528 0.7983 0.037 Uiso 1 1 calc R . .
C6 C 0.64392(16) 0.75290(16) 0.84248(19) 0.0246(5) Uani 1 1 d . . .
C7 C 0.67872(16) 0.89257(15) 1.11438(19) 0.0242(5) Uani 1 1 d . . .
C8 C 0.61027(18) 0.88103(17) 1.19340(19) 0.0293(6) Uani 1 1 d . . .
C9 C 0.6029(2) 0.93809(19) 1.2876(2) 0.0376(7) Uani 1 1 d . . .
H9 H 0.5564 0.9297 1.3411 0.045 Uiso 1 1 calc R . .
C10 C 0.6621(2) 1.0067(2) 1.3044(2) 0.0417(8) Uani 1 1 d . . .
C11 C 0.7294(2) 1.01651(19) 1.2271(3) 0.0405(7) Uani 1 1 d . . .
H11 H 0.7700 1.0635 1.2376 0.049 Uiso 1 1 calc R . .
C12 C 0.74081(18) 0.95998(16) 1.1333(2) 0.0302(6) Uani 1 1 d . . .
C13 C 0.5443(2) 0.80672(19) 1.1809(2) 0.0397(7) Uani 1 1 d . . .
H13A H 0.5758 0.7509 1.1707 0.060 Uiso 1 1 calc R . .
H13B H 0.5069 0.8177 1.1138 0.060 Uiso 1 1 calc R . .
H13C H 0.5077 0.8035 1.2501 0.060 Uiso 1 1 calc R . .
C14 C 0.6528(3) 1.0675(2) 1.4079(3) 0.0673(12) Uani 1 1 d . . .
H14A H 0.6720 1.1270 1.3869 0.101 Uiso 1 1 calc R . .
H14B H 0.6893 1.0455 1.4711 0.101 Uiso 1 1 calc R . .
H14C H 0.5910 1.0691 1.4323 0.101 Uiso 1 1 calc R . .
C15 C 0.82261(19) 0.97218(19) 1.0609(3) 0.0414(7) Uani 1 1 d . . .
H15A H 0.8737 0.9484 1.1020 0.062 Uiso 1 1 calc R . .
H15B H 0.8317 1.0351 1.0460 0.062 Uiso 1 1 calc R . .
H15C H 0.8155 0.9409 0.9877 0.062 Uiso 1 1 calc R . .
C16 C 0.58622(16) 0.73735(16) 0.73946(19) 0.0240(5) Uani 1 1 d . . .
C17 C 0.60216(16) 0.78317(16) 0.6374(2) 0.0262(5) Uani 1 1 d . . .
C18 C 0.55050(17) 0.76499(17) 0.5412(2) 0.0298(6) Uani 1 1 d . . .
H18 H 0.5603 0.7973 0.4724 0.036 Uiso 1 1 calc R . .
C19 C 0.48535(17) 0.70116(17) 0.5429(2) 0.0301(6) Uani 1 1 d . . .
C20 C 0.47051(18) 0.65604(17) 0.6447(2) 0.0305(6) Uani 1 1 d . . .
H20 H 0.4259 0.6122 0.6470 0.037 Uiso 1 1 calc R . .
C21 C 0.51930(17) 0.67319(16) 0.7440(2) 0.0277(5) Uani 1 1 d . . .
C22 C 0.6736(2) 0.85241(19) 0.6298(2) 0.0415(7) Uani 1 1 d . . .
H22A H 0.7290 0.8281 0.6591 0.062 Uiso 1 1 calc R . .
H22B H 0.6567 0.9038 0.6758 0.062 Uiso 1 1 calc R . .
H22C H 0.6813 0.8702 0.5494 0.062 Uiso 1 1 calc R . .
C23 C 0.4304(2) 0.6823(2) 0.4370(2) 0.0425(7) Uani 1 1 d . . .
H23A H 0.4647 0.6962 0.3680 0.064 Uiso 1 1 calc R . .
H23B H 0.3770 0.7186 0.4386 0.064 Uiso 1 1 calc R . .
H23C H 0.4140 0.6199 0.4359 0.064 Uiso 1 1 calc R . .
C24 C 0.4978(2) 0.62686(19) 0.8555(2) 0.0402(7) Uani 1 1 d . . .
H24A H 0.4518 0.5827 0.8419 0.060 Uiso 1 1 calc R . .
H24B H 0.4767 0.6700 0.9118 0.060 Uiso 1 1 calc R . .
H24C H 0.5508 0.5978 0.8851 0.060 Uiso 1 1 calc R . .
C25 C 0.35357(15) 0.90752(15) 0.80330(18) 0.0210(5) Uani 1 1 d . . .
C26 C 0.28651(16) 0.96783(16) 0.8177(2) 0.0269(5) Uani 1 1 d . . .
H26 H 0.2936 1.0149 0.8707 0.032 Uiso 1 1 calc R . .
C27 C 0.20841(17) 0.96044(17) 0.7552(2) 0.0305(6) Uani 1 1 d . . .
H27 H 0.1630 1.0026 0.7663 0.037 Uiso 1 1 calc R . .
C28 C 0.19596(17) 0.89222(17) 0.6768(2) 0.0292(6) Uani 1 1 d . . .
C29 C 0.26356(17) 0.83145(18) 0.6649(2) 0.0312(6) Uani 1 1 d . . .
H29 H 0.2559 0.7835 0.6134 0.037 Uiso 1 1 calc R . .
C30 C 0.34186(17) 0.83827(17) 0.7255(2) 0.0288(6) Uani 1 1 d . . .
H30 H 0.3873 0.7961 0.7143 0.035 Uiso 1 1 calc R . .
C31 C 0.11215(19) 0.8855(2) 0.6062(2) 0.0430(7) Uani 1 1 d . . .
H31A H 0.0912 0.8244 0.6066 0.064 Uiso 1 1 calc R . .
H31B H 0.1242 0.9037 0.5269 0.064 Uiso 1 1 calc R . .
H31C H 0.0670 0.9239 0.6393 0.064 Uiso 1 1 calc R . .
H1 H 0.5000 1.0000 1.082(4) 0.058(13) Uiso 1 2 d S . .

loop_
_atom_site_aniso_label
_atom_site_aniso_U_11
_atom_site_aniso_U_22
_atom_site_aniso_U_33
_atom_site_aniso_U_23
_atom_site_aniso_U_13
_atom_site_aniso_U_12
Al1 0.0254(5) 0.0199(5) 0.0194(5) 0.000 0.000 0.0016(4)
N1 0.0229(10) 0.0204(10) 0.0168(9) 0.0021(8) -0.0017(8) 0.0018(8)
N2 0.0247(10) 0.0220(10) 0.0195(9) 0.0018(8) -0.0016(8) 0.0019(8)
N3 0.0203(10) 0.0204(10) 0.0227(9) 0.0020(8) -0.0007(8) 0.0027(8)
C1 0.0233(12) 0.0202(11) 0.0172(10) 0.0032(9) -0.0029(9) 0.0020(9)
C2 0.0249(12) 0.0229(12) 0.0195(10) 0.0004(10) -0.0047(10) 0.0022(9)
C3 0.0340(14) 0.0349(14) 0.0225(12) -0.0009(11) -0.0096(11) 0.0065(11)
C4 0.0337(14) 0.0364(15) 0.0340(14) -0.0043(13) -0.0088(12) 0.0159(12)
C5 0.0379(15) 0.0301(13) 0.0257(13) -0.0090(11) -0.0047(11) 0.0131(11)
C6 0.0315(13) 0.0235(12) 0.0189(11) -0.0004(10) -0.0028(10) 0.0044(10)
C7 0.0305(13) 0.0225(12) 0.0196(11) 0.0027(10) -0.0063(10) 0.0064(10)
C8 0.0389(15) 0.0318(14) 0.0171(11) 0.0018(11) -0.0049(11) 0.0074(12)
C9 0.0478(17) 0.0476(17) 0.0172(11) 0.0013(12) -0.0043(12) 0.0188(14)
C10 0.0558(19) 0.0401(16) 0.0292(14) -0.0147(13) -0.0193(14) 0.0173(14)
C11 0.0514(18) 0.0278(14) 0.0423(16) -0.0072(13) -0.0197(15) 0.0047(13)
C12 0.0350(14) 0.0258(13) 0.0297(12) -0.0004(11) -0.0113(12) 0.0015(11)
C13 0.0408(16) 0.0504(18) 0.0278(13) 0.0066(13) 0.0029(13) -0.0033(14)
C14 0.096(3) 0.063(2) 0.0434(18) -0.0313(18) -0.022(2) 0.025(2)
C15 0.0383(16) 0.0386(16) 0.0473(16) 0.0039(14) -0.0083(14) -0.0064(13)
C16 0.0303(13) 0.0226(12) 0.0190(11) -0.0045(10) -0.0037(10) 0.0063(10)
C17 0.0295(13) 0.0280(13) 0.0210(11) -0.0018(10) -0.0049(11) 0.0015(10)
C18 0.0359(14) 0.0331(14) 0.0203(11) 0.0007(11) -0.0041(11) -0.0017(11)
C19 0.0343(14) 0.0319(14) 0.0241(12) -0.0060(11) -0.0083(12) 0.0017(11)
C20 0.0356(15) 0.0235(13) 0.0324(13) -0.0063(11) -0.0032(12) -0.0036(11)
C21 0.0349(14) 0.0215(12) 0.0266(12) -0.0026(10) 0.0006(11) 0.0041(10)
C22 0.0514(18) 0.0474(18) 0.0258(13) 0.0027(13) -0.0059(13) -0.0187(15)
C23 0.0490(18) 0.0473(18) 0.0313(14) -0.0020(14) -0.0164(14) -0.0069(14)
C24 0.0566(19) 0.0299(15) 0.0341(14) 0.0039(13) -0.0007(14) -0.0061(14)
C25 0.0223(12) 0.0221(11) 0.0186(11) 0.0059(10) 0.0008(9) -0.0023(9)
C26 0.0278(13) 0.0211(12) 0.0317(13) 0.0005(11) 0.0008(11) -0.0003(10)
C27 0.0235(13) 0.0289(14) 0.0391(14) 0.0050(12) 0.0019(11) 0.0006(10)
C28 0.0283(13) 0.0359(14) 0.0235(11) 0.0090(11) -0.0019(11) -0.0061(11)
C29 0.0320(14) 0.0376(15) 0.0240(12) -0.0025(11) -0.0033(11) -0.0020(11)
C30 0.0288(13) 0.0339(14) 0.0238(12) -0.0022(11) -0.0031(11) 0.0032(11)
C31 0.0328(16) 0.0551(19) 0.0411(16) 0.0098(15) -0.0109(13) -0.0026(14)

loop_
_atom_type_symbol
_atom_type_description
_atom_type_scat_dispersion_real
_atom_type_scat_dispersion_imag
_atom_type_scat_source
Al Al 0.0645 0.0514 'International Tables Vol C Tables 4.2.6.8 and 6.1.1.4'
C C 0.0033 0.0016 'International Tables Vol C Tables 4.2.6.8 and 6.1.1.4'
H H 0.0000 0.0000 'International Tables Vol C Tables 4.2.6.8 and 6.1.1.4'
N N 0.0061 0.0033 'International Tables Vol C Tables 4.2.6.8 and 6.1.1.4'

loop_
_geom_angle_atom_site_label_1
_geom_angle_atom_site_label_2
_geom_angle_atom_site_label_3
_geom_angle
_geom_angle_site_symmetry_1
_geom_angle_site_symmetry_3
_geom_angle_publ_flag
N3 Al1 N3 112.99(12) . 3_675 ?
N3 Al1 N1 101.77(8) . 3_675 ?
N3 Al1 N1 63.65(8) 3_675 3_675 ?
N3 Al1 N1 63.65(8) . . ?
N3 Al1 N1 101.77(8) 3_675 . ?
N1 Al1 N1 154.89(11) 3_675 . ?
N2 N1 C1 115.94(18) . . ?
N2 N1 Al1 91.40(13) . . ?
C1 N1 Al1 152.52(15) . . ?
N1 N2 N3 106.48(17) . . ?
N2 N3 C25 116.55(18) . . ?
N2 N3 Al1 98.30(13) . . ?
C25 N3 Al1 145.09(15) . . ?
C2 C1 C6 120.7(2) . . ?
C2 C1 N1 117.4(2) . . ?
C6 C1 N1 121.9(2) . . ?
C3 C2 C1 118.4(2) . . ?
C3 C2 C7 117.2(2) . . ?
C1 C2 C7 124.3(2) . . ?
C4 C3 C2 121.8(2) . . ?
C3 C4 C5 119.2(2) . . ?
C4 C5 C6 121.8(2) . . ?
C5 C6 C1 118.1(2) . . ?
C5 C6 C16 116.4(2) . . ?
C1 C6 C16 125.5(2) . . ?
C8 C7 C12 119.1(2) . . ?
C8 C7 C2 119.9(2) . . ?
C12 C7 C2 120.8(2) . . ?
C7 C8 C9 119.7(3) . . ?
C7 C8 C13 121.4(2) . . ?
C9 C8 C13 118.9(2) . . ?
C10 C9 C8 121.5(3) . . ?
C11 C10 C9 118.1(2) . . ?
C11 C10 C14 121.5(3) . . ?
C9 C10 C14 120.3(3) . . ?
C10 C11 C12 122.6(3) . . ?
C11 C12 C7 119.0(3) . . ?
C11 C12 C15 117.5(2) . . ?
C7 C12 C15 123.5(2) . . ?
C17 C16 C21 120.1(2) . . ?
C17 C16 C6 119.9(2) . . ?
C21 C16 C6 119.9(2) . . ?
C18 C17 C16 119.1(2) . . ?
C18 C17 C22 119.6(2) . . ?
C16 C17 C22 121.3(2) . . ?
C19 C18 C17 121.9(2) . . ?
C18 C19 C20 118.3(2) . . ?
C18 C19 C23 120.9(2) . . ?
C20 C19 C23 120.8(2) . . ?
C19 C20 C21 121.9(2) . . ?
C20 C21 C16 118.7(2) . . ?
C20 C21 C24 120.6(2) . . ?
C16 C21 C24 120.7(2) . . ?
C26 C25 C30 118.9(2) . . ?
C26 C25 N3 118.5(2) . . ?
C30 C25 N3 122.6(2) . . ?
C25 C26 C27 120.7(2) . . ?
C28 C27 C26 121.1(2) . . ?
C29 C28 C27 117.4(2) . . ?
C29 C28 C31 121.4(2) . . ?
C27 C28 C31 121.2(2) . . ?
C30 C29 C28 122.3(2) . . ?
C29 C30 C25 119.6(2) . . ?

loop_
_geom_bond_atom_site_label_1
_geom_bond_atom_site_label_2
_geom_bond_distance
_geom_bond_site_symmetry_2
_geom_bond_publ_flag
Al1 N3 1.920(2) . ?
Al1 N3 1.920(2) 3_675 ?
Al1 N1 2.0807(19) 3_675 ?
Al1 N1 2.0807(19) . ?
N1 N2 1.311(3) . ?
N1 C1 1.429(3) . ?
N2 N3 1.327(3) . ?
N3 C25 1.413(3) . ?
C1 C2 1.408(3) . ?
C1 C6 1.409(3) . ?
C2 C3 1.399(3) . ?
C2 C7 1.491(3) . ?
C3 C4 1.376(4) . ?
C4 C5 1.383(4) . ?
C5 C6 1.401(3) . ?
C6 C16 1.503(3) . ?
C7 C8 1.398(4) . ?
C7 C12 1.408(3) . ?
C8 C9 1.400(4) . ?
C8 C13 1.515(4) . ?
C9 C10 1.390(4) . ?
C10 C11 1.369(4) . ?
C10 C14 1.523(4) . ?
C11 C12 1.399(4) . ?
C12 C15 1.511(4) . ?
C16 C17 1.397(3) . ?
C16 C21 1.408(3) . ?
C17 C18 1.394(3) . ?
C17 C22 1.512(4) . ?
C18 C19 1.384(3) . ?
C19 C20 1.386(3) . ?
C19 C23 1.515(3) . ?
C20 C21 1.396(3) . ?
C21 C24 1.511(4) . ?
C25 C26 1.379(3) . ?
C25 C30 1.398(3) . ?
C26 C27 1.395(4) . ?
C27 C28 1.392(4) . ?
C28 C29 1.386(4) . ?
C28 C31 1.518(4) . ?
C29 C30 1.386(3) . ?
